data_7153758
loop_
_publ_author_name
'Rasapalli, Sivappa'
'Kumbam, Venkatreddy'
'Dhawane, Abasaheb N.'
'Golen, James A.'
'Lovely, Carl J.'
'Rheingold, Arnold L.'

_publ_section_title
;
 Total syntheses of oroidin, hymenidin and clathrodin.
;
_journal_issue 25
_journal_name_full 'Organic &amp; biomolecular chemistry'
_journal_page_first 4133
_journal_page_last 4137
_journal_paper_doi 10.1039/c3ob40668g
_journal_volume 11
_journal_year 2013
_chemical_formula_moiety ?C15
_chemical_formula_sum 'C15 H12 Br2 Cl3 N5 O2'
_chemical_formula_weight 560.47
_chemical_name_common ?acyl
_chemical_name_systematic
; 4,5-dibromo-N-(3-(imidazo[1,2-a]pyrimidin-3-yl)-3-oxopropyl)-1H-pyrrole-2-carboxamide
?
;
_space_group_IT_number 14
_symmetry_cell_setting monoclinic
_symmetry_space_group_name_Hall '-P 2yn'
_symmetry_space_group_name_H-M 'P 1 21/n 1'
_atom_sites_solution_hydrogens geom
_atom_sites_solution_primary direct
_atom_sites_solution_secondary difmap
_audit_creation_method SHELXL-97
_cell_angle_alpha 90.00
_cell_angle_beta 99.916(5)
_cell_angle_gamma 90.00
_cell_formula_units_Z 4
_cell_length_a 10.979(4)
_cell_length_b 10.814(4)
_cell_length_c 16.912(6)
_cell_measurement_reflns_used 7374
_cell_measurement_temperature 100(2)
_cell_measurement_theta_max 26.48
_cell_measurement_theta_min 2.42
_cell_volume 1977.9(12)
_computing_cell_refinement 'Bruker SMART'
_computing_data_collection 'Bruker SMART'
_computing_data_reduction 'Bruker SAINT'
_computing_molecular_graphics 'Bruker SHELXTL'
_computing_publication_material 'Bruker SHELXTL'
_computing_structure_refinement 'SHELXL-97 (Sheldrick, 1997)'
_computing_structure_solution 'SHELXS-97 (Sheldrick, 1990)'
_diffrn_ambient_temperature 100(2)
_diffrn_measured_fraction_theta_full 0.983
_diffrn_measured_fraction_theta_max 0.972
_diffrn_measurement_device_type 'CCD area detector'
_diffrn_measurement_method 'phi and omega scans'
_diffrn_radiation_monochromator graphite
_diffrn_radiation_source 'fine-focus sealed tube'
_diffrn_radiation_type MoK\a
_diffrn_radiation_wavelength 0.71073
_diffrn_reflns_av_R_equivalents 0.0487
_diffrn_reflns_av_sigmaI/netI 0.0590
_diffrn_reflns_limit_h_max 7
_diffrn_reflns_limit_h_min -13
_diffrn_reflns_limit_k_max 13
_diffrn_reflns_limit_k_min -8
_diffrn_reflns_limit_l_max 21
_diffrn_reflns_limit_l_min -19
_diffrn_reflns_number 13769
_diffrn_reflns_theta_full 25.00
_diffrn_reflns_theta_max 26.52
_diffrn_reflns_theta_min 2.06
_exptl_absorpt_coefficient_mu 4.526
_exptl_absorpt_correction_T_max 0.6603
_exptl_absorpt_correction_T_min 0.3975
_exptl_absorpt_correction_type multi-scan
_exptl_absorpt_process_details sadabs
_exptl_crystal_colour colorless
_exptl_crystal_density_diffrn 1.882
_exptl_crystal_density_method 'not measured'
_exptl_crystal_description block
_exptl_crystal_F_000 1096
_exptl_crystal_size_max 0.25
_exptl_crystal_size_mid 0.15
_exptl_crystal_size_min 0.10
_refine_diff_density_max 0.633
_refine_diff_density_min -0.600
_refine_diff_density_rms 0.117
_refine_ls_extinction_method none
_refine_ls_goodness_of_fit_ref 1.093
_refine_ls_hydrogen_treatment mixed
_refine_ls_matrix_type full
_refine_ls_number_parameters 250
_refine_ls_number_reflns 4002
_refine_ls_number_restraints 2
_refine_ls_restrained_S_all 1.093
_refine_ls_R_factor_all 0.0684
_refine_ls_R_factor_gt 0.0449
_refine_ls_shift/su_max 0.001
_refine_ls_shift/su_mean 0.000
_refine_ls_structure_factor_coef Fsqd
_refine_ls_weighting_details 'calc w=1/[\s^2^(Fo^2^)+(0.0225P)^2^+3.0013P] where P=(Fo^2^+2Fc^2^)/3'
_refine_ls_weighting_scheme calc
_refine_ls_wR_factor_gt 0.0799
_refine_ls_wR_factor_ref 0.0899
_reflns_number_gt 3066
_reflns_number_total 4002
_reflns_threshold_expression >2sigma(I)
_cod_data_source_file c3ob40668g.cif
_cod_data_source_block rasp15
_cod_depositor_comments
;
The following automatic conversions were performed:

'_symmetry_cell_setting' value 'Monoclinic' changed to 'monoclinic'
according to
/usr/data/users/saulius/automatic-downloads/retrospective/RSC/lib/dictionaries/cif_core.dic
dictionary named 'cif_core.dic' version 2.4.2 from 2011-04-26.

Automatic conversion script
Id: cif_fix_values 2281 2013-09-26 08:29:07Z andrius 
;
_cod_original_cell_volume 1977.8(12)
_cod_original_sg_symbol_H-M P2(1)/n
_cod_database_code 7153758

loop_
_symmetry_equiv_pos_as_xyz
'x, y, z'
'-x+1/2, y+1/2, -z+1/2'
'-x, -y, -z'
'x-1/2, -y-1/2, z-1/2'

loop_
_atom_site_label
_atom_site_type_symbol
_atom_site_fract_x
_atom_site_fract_y
_atom_site_fract_z
_atom_site_U_iso_or_equiv
_atom_site_adp_type
_atom_site_occupancy
_atom_site_symmetry_multiplicity
_atom_site_calc_flag
_atom_site_refinement_flags
C1 C 0.0517(4) 0.1549(4) 0.3291(3) 0.0194(9) Uani 1 1 d .
C2 C 0.0688(4) 0.2805(4) 0.3278(3) 0.0212(10) Uani 1 1 d .
C3 C 0.0753(4) 0.3258(4) 0.4062(3) 0.0203(10) Uani 1 1 d .
H3A H 0.0860 0.4094 0.4232 0.024 Uiso 1 1 calc R
C4 C 0.0629(4) 0.2239(4) 0.4538(3) 0.0179(9) Uani 1 1 d .
C5 C 0.0631(4) 0.2108(4) 0.5403(3) 0.0174(9) Uani 1 1 d .
C6 C 0.0934(4) 0.3132(4) 0.6707(3) 0.0233(10) Uani 1 1 d .
H6A H 0.0378 0.2481 0.6851 0.028 Uiso 1 1 calc R
H6B H 0.0632 0.3940 0.6870 0.028 Uiso 1 1 calc R
C7 C 0.2255(4) 0.2907(4) 0.7165(3) 0.0215(10) Uani 1 1 d .
H7A H 0.2468 0.2021 0.7135 0.026 Uiso 1 1 calc R
H7B H 0.2853 0.3393 0.6914 0.026 Uiso 1 1 calc R
C8 C 0.2339(4) 0.3287(4) 0.8032(3) 0.0189(9) Uani 1 1 d .
C9 C 0.2531(4) 0.2336(4) 0.8637(3) 0.0193(10) Uani 1 1 d .
C10 C 0.2743(4) 0.1075(4) 0.8574(3) 0.0240(10) Uani 1 1 d .
H10 H 0.2773 0.0665 0.8082 0.029 Uiso 1 1 calc R
C11 C 0.2790(4) 0.1381(4) 0.9837(3) 0.0220(10) Uani 1 1 d .
C12 C 0.2694(4) 0.2240(4) 1.1038(3) 0.0284(11) Uani 1 1 d .
H12 H 0.2729 0.2161 1.1601 0.034 Uiso 1 1 calc R
C13 C 0.2469(4) 0.3427(4) 1.0693(3) 0.0264(11) Uani 1 1 d .
H13 H 0.2358 0.4119 1.1020 0.032 Uiso 1 1 calc R
C14 C 0.2413(4) 0.3565(4) 0.9896(3) 0.0227(10) Uani 1 1 d .
H14 H 0.2267 0.4351 0.9648 0.027 Uiso 1 1 calc R
C15 C 0.1188(5) 0.7476(5) 0.0668(3) 0.0355(12) Uani 1 1 d .
H15 H 0.2073 0.7717 0.0844 0.043 Uiso 1 1 calc R
N1 N 0.0484(3) 0.1206(3) 0.4055(2) 0.0199(8) Uani 1 1 d D
H1N H 0.025(4) 0.053(3) 0.422(3) 0.024 Uiso 1 1 d D
N2 N 0.0891(3) 0.3127(3) 0.5846(2) 0.0205(8) Uani 1 1 d D
H2N H 0.125(4) 0.373(3) 0.566(3) 0.025 Uiso 1 1 d D
N3 N 0.2901(4) 0.0500(3) 0.9296(2) 0.0270(9) Uani 1 1 d .
N4 N 0.2857(3) 0.1242(3) 1.0628(2) 0.0267(9) Uani 1 1 d .
N5 N 0.2575(3) 0.2533(3) 0.9455(2) 0.0179(8) Uani 1 1 d .
O1 O 0.0378(3) 0.1102(3) 0.56912(18) 0.0281(8) Uani 1 1 d .
O2 O 0.2203(3) 0.4378(2) 0.81982(18) 0.0245(7) Uani 1 1 d .
Br1 Br 0.04233(4) 0.04004(4) 0.24560(3) 0.02645(13) Uani 1 1 d .
Br2 Br 0.07690(5) 0.37590(4) 0.23613(3) 0.03147(14) Uani 1 1 d .
Cl1 Cl 0.02837(14) 0.88110(11) 0.06159(8) 0.0439(4) Uani 1 1 d .
Cl2 Cl 0.07679(17) 0.64628(14) 0.13875(11) 0.0671(5) Uani 1 1 d .
Cl3 Cl 0.10488(13) 0.67593(13) -0.02731(9) 0.0479(4) Uani 1 1 d .

loop_
_atom_site_aniso_label
_atom_site_aniso_U_11
_atom_site_aniso_U_22
_atom_site_aniso_U_33
_atom_site_aniso_U_23
_atom_site_aniso_U_13
_atom_site_aniso_U_12
C1 0.020(2) 0.022(2) 0.016(2) -0.0029(19) 0.0021(18) -0.0001(18)
C2 0.024(2) 0.020(2) 0.019(2) 0.0040(19) 0.0028(19) -0.0014(18)
C3 0.025(2) 0.0182(19) 0.017(2) 0.0004(18) 0.0014(19) -0.0015(18)
C4 0.018(2) 0.018(2) 0.017(2) -0.0039(18) 0.0013(18) -0.0006(17)
C5 0.017(2) 0.0177(19) 0.018(2) -0.0006(18) 0.0038(18) -0.0036(17)
C6 0.029(3) 0.024(2) 0.016(2) -0.0025(19) 0.0013(19) -0.0039(19)
C7 0.027(3) 0.021(2) 0.017(2) 0.0041(19) 0.0037(19) -0.0001(18)
C8 0.021(2) 0.0174(19) 0.018(2) -0.0014(18) 0.0030(18) -0.0001(17)
C9 0.021(2) 0.019(2) 0.018(2) 0.0023(18) 0.0035(19) -0.0008(17)
C10 0.027(3) 0.021(2) 0.022(3) -0.0014(19) 0.000(2) 0.0060(19)
C11 0.022(2) 0.021(2) 0.023(3) 0.006(2) 0.0049(19) 0.0033(18)
C12 0.024(3) 0.040(3) 0.021(3) 0.004(2) 0.005(2) 0.006(2)
C13 0.030(3) 0.029(2) 0.019(2) -0.008(2) 0.001(2) 0.003(2)
C14 0.019(2) 0.022(2) 0.027(3) -0.005(2) 0.0039(19) -0.0007(18)
C15 0.025(3) 0.048(3) 0.032(3) 0.007(2) 0.000(2) 0.001(2)
N1 0.024(2) 0.0173(16) 0.018(2) 0.0002(16) 0.0024(16) -0.0018(15)
N2 0.026(2) 0.0190(18) 0.016(2) -0.0011(16) 0.0019(16) -0.0058(15)
N3 0.037(2) 0.0224(18) 0.022(2) 0.0022(17) 0.0067(18) 0.0052(17)
N4 0.029(2) 0.030(2) 0.023(2) 0.0058(18) 0.0073(17) 0.0050(17)
N5 0.0185(19) 0.0194(16) 0.0158(19) -0.0003(15) 0.0027(15) 0.0013(14)
O1 0.041(2) 0.0229(15) 0.0197(18) 0.0005(13) 0.0033(15) -0.0119(14)
O2 0.0347(19) 0.0171(14) 0.0211(17) -0.0003(13) 0.0027(14) -0.0004(13)
Br1 0.0363(3) 0.0238(2) 0.0189(2) -0.00500(19) 0.00385(19) 0.00169(19)
Br2 0.0501(3) 0.0254(2) 0.0208(3) 0.0057(2) 0.0113(2) 0.0034(2)
Cl1 0.0620(9) 0.0237(6) 0.0459(9) 0.0035(6) 0.0093(7) -0.0018(6)
Cl2 0.0904(13) 0.0520(9) 0.0682(12) 0.0373(8) 0.0402(10) 0.0315(9)
Cl3 0.0446(9) 0.0551(8) 0.0438(9) -0.0107(7) 0.0074(7) 0.0039(7)

loop_
_atom_type_symbol
_atom_type_description
_atom_type_scat_dispersion_real
_atom_type_scat_dispersion_imag
_atom_type_scat_source
C C 0.0033 0.0016 'International Tables Vol C Tables 4.2.6.8 and 6.1.1.4'
H H 0.0000 0.0000 'International Tables Vol C Tables 4.2.6.8 and 6.1.1.4'
N N 0.0061 0.0033 'International Tables Vol C Tables 4.2.6.8 and 6.1.1.4'
O O 0.0106 0.0060 'International Tables Vol C Tables 4.2.6.8 and 6.1.1.4'
Br Br -0.2901 2.4595 'International Tables Vol C Tables 4.2.6.8 and 6.1.1.4'
Cl Cl 0.1484 0.1585 'International Tables Vol C Tables 4.2.6.8 and 6.1.1.4'

loop_
_geom_angle_atom_site_label_1
_geom_angle_atom_site_label_2
_geom_angle_atom_site_label_3
_geom_angle
N1 C1 C2 108.3(4)
N1 C1 Br1 122.2(3)
C2 C1 Br1 129.4(3)
C1 C2 C3 108.3(4)
C1 C2 Br2 125.7(3)
C3 C2 Br2 125.9(3)
C4 C3 C2 106.1(4)
C4 C3 H3A 127.0
C2 C3 H3A 127.0
N1 C4 C3 108.3(4)
N1 C4 C5 119.5(4)
C3 C4 C5 132.1(4)
O1 C5 N2 122.8(4)
O1 C5 C4 120.8(4)
N2 C5 C4 116.3(4)
N2 C6 C7 111.7(4)
N2 C6 H6A 109.3
C7 C6 H6A 109.3
N2 C6 H6B 109.3
C7 C6 H6B 109.3
H6A C6 H6B 107.9
C8 C7 C6 109.9(4)
C8 C7 H7A 109.7
C6 C7 H7A 109.7
C8 C7 H7B 109.7
C6 C7 H7B 109.7
H7A C7 H7B 108.2
O2 C8 C9 122.1(4)
O2 C8 C7 119.6(4)
C9 C8 C7 118.2(4)
C10 C9 N5 104.4(4)
C10 C9 C8 130.7(4)
N5 C9 C8 124.9(4)
N3 C10 C9 112.3(4)
N3 C10 H10 123.8
C9 C10 H10 123.8
N4 C11 N3 127.4(4)
N4 C11 N5 122.4(4)
N3 C11 N5 110.2(4)
N4 C12 C13 124.0(4)
N4 C12 H12 118.0
C13 C12 H12 118.0
C14 C13 C12 119.2(4)
C14 C13 H13 120.4
C12 C13 H13 120.4
C13 C14 N5 117.8(4)
C13 C14 H14 121.1
N5 C14 H14 121.1
Cl1 C15 Cl3 111.1(3)
Cl1 C15 Cl2 109.6(3)
Cl3 C15 Cl2 111.1(3)
Cl1 C15 H15 108.3
Cl3 C15 H15 108.3
Cl2 C15 H15 108.3
C1 N1 C4 109.0(3)
C1 N1 H1N 128(3)
C4 N1 H1N 121(3)
C5 N2 C6 122.3(3)
C5 N2 H2N 119(3)
C6 N2 H2N 116(3)
C11 N3 C10 106.0(4)
C12 N4 C11 116.6(4)
C14 N5 C9 132.8(4)
C14 N5 C11 120.0(4)
C9 N5 C11 107.2(3)

loop_
_geom_bond_atom_site_label_1
_geom_bond_atom_site_label_2
_geom_bond_distance
C1 N1 1.350(6)
C1 C2 1.371(5)
C1 Br1 1.871(4)
C2 C3 1.404(6)
C2 Br2 1.877(4)
C3 C4 1.384(6)
C3 H3A 0.9500
C4 N1 1.376(5)
C4 C5 1.470(6)
C5 O1 1.243(5)
C5 N2 1.335(5)
C6 N2 1.448(5)
C6 C7 1.541(6)
C6 H6A 0.9900
C6 H6B 0.9900
C7 C8 1.510(6)
C7 H7A 0.9900
C7 H7B 0.9900
C8 O2 1.229(5)
C8 C9 1.441(6)
C9 C10 1.389(5)
C9 N5 1.393(5)
C10 N3 1.354(6)
C10 H10 0.9500
C11 N4 1.336(6)
C11 N3 1.341(6)
C11 N5 1.404(5)
C12 N4 1.312(6)
C12 C13 1.414(6)
C12 H12 0.9500
C13 C14 1.347(6)
C13 H13 0.9500
C14 N5 1.370(5)
C14 H14 0.9500
C15 Cl1 1.746(5)
C15 Cl3 1.754(5)
C15 Cl2 1.757(5)
C15 H15 1.0000
N1 H1N 0.840(19)
N2 H2N 0.846(19)

loop_
_geom_hbond_atom_site_label_D
_geom_hbond_atom_site_label_H
_geom_hbond_atom_site_label_A
_geom_hbond_distance_DH
_geom_hbond_distance_HA
_geom_hbond_distance_DA
_geom_hbond_angle_DHA
_geom_hbond_site_symmetry_A
N1 H1N O1 0.840(19) 1.91(2) 2.730(5) 165(4) 3_556
N2 H2N N3 0.846(19) 2.13(3) 2.917(5) 155(4) 2_556
